data_4341940
loop_
_publ_author_name
'Czympiel, Lisa'
'Pfrommer, Johannes'
'Tyrra, Wieland'
'Sch\"afer, Mathias'
'Mathur, Sanjay'

_publ_section_title
;
 Ligand-Modulated Chemical and Structural Implications in Four-, Five-,
 and Six-fold Coordinated Aluminum Heteroaryl Alkenolates.
;
_journal_issue 1
_journal_name_full 'Inorganic chemistry'
_journal_page_first 25
_journal_page_last 37
_journal_paper_doi 10.1021/ic502549m
_journal_volume 54
_journal_year 2015
_chemical_formula_moiety 'C24 H21 Al F9 N3 O6'
_chemical_formula_sum 'C24 H21 Al F9 N3 O6'
_chemical_formula_weight 645.42
_chemical_name_systematic
;
 ?
;
_space_group_IT_number 61
_symmetry_cell_setting orthorhombic
_symmetry_space_group_name_Hall '-P 2ac 2ab'
_symmetry_space_group_name_H-M 'P b c a'
_atom_sites_solution_hydrogens geom
_atom_sites_solution_primary direct
_atom_sites_solution_secondary difmap
_audit_creation_method SHELXL-97
_cell_angle_alpha 90.00
_cell_angle_beta 90.00
_cell_angle_gamma 90.00
_cell_formula_units_Z 8
_cell_length_a 16.9876(4)
_cell_length_b 17.7901(6)
_cell_length_c 18.8103(5)
_cell_measurement_reflns_used 69175
_cell_measurement_temperature 293(2)
_cell_measurement_theta_max 53.6
_cell_measurement_theta_min 3.3
_cell_volume 5684.7(3)
_computing_cell_refinement 'X-Area (Stoe & Cie, 2001)'
_computing_data_collection 'X-Area (Stoe & Cie, 2001)'
_computing_data_reduction 'X-Area (Stoe & Cie, 2001)'
_computing_structure_refinement 'SHELXL-97 (Sheldrick, 1997)'
_computing_structure_solution 'SHELXS-97 (Sheldrick, 1990)'
_diffrn_ambient_temperature 293(2)
_diffrn_detector_area_resol_mean 'not measured'
_diffrn_measured_fraction_theta_full 0.993
_diffrn_measured_fraction_theta_max 0.993
_diffrn_measurement_device_type 'IPDS II (Stoe & Cie)'
_diffrn_measurement_method '\w and \f scans'
_diffrn_radiation_monochromator graphite
_diffrn_radiation_source 'fine-focus sealed tube'
_diffrn_radiation_type MoK\a
_diffrn_radiation_wavelength 0.71073
_diffrn_reflns_av_R_equivalents 0.0706
_diffrn_reflns_av_sigmaI/netI 0.0256
_diffrn_reflns_limit_h_max 19
_diffrn_reflns_limit_h_min -21
_diffrn_reflns_limit_k_max 22
_diffrn_reflns_limit_k_min -22
_diffrn_reflns_limit_l_max 23
_diffrn_reflns_limit_l_min -23
_diffrn_reflns_number 65666
_diffrn_reflns_theta_full 26.82
_diffrn_reflns_theta_max 26.82
_diffrn_reflns_theta_min 1.98
_diffrn_standards_decay_% 'not measured'
_diffrn_standards_interval_count 'not measured'
_diffrn_standards_interval_time 'not measured'
_diffrn_standards_number 'not measured'
_exptl_absorpt_coefficient_mu 0.174
_exptl_absorpt_correction_T_max 0.9609
_exptl_absorpt_correction_T_min 0.8007
_exptl_absorpt_correction_type numerical
_exptl_absorpt_process_details
;
The absorption correction (X-RED; Stoe & Cie, 2001)
was performed after optimizing the crystal shape
using X-SHAPE (Stoe & Cie, 1999).
;
_exptl_crystal_colour colourless
_exptl_crystal_density_diffrn 1.508
_exptl_crystal_density_method 'not measured'
_exptl_crystal_description brick
_exptl_crystal_F_000 2624
_exptl_crystal_size_max 0.1
_exptl_crystal_size_mid 0.05
_exptl_crystal_size_min 0.02
_refine_diff_density_max 0.714
_refine_diff_density_min -0.477
_refine_diff_density_rms 0.053
_refine_ls_extinction_coef 0.0037(5)
_refine_ls_extinction_expression Fc^*^=kFc[1+0.001xFc^2^\l^3^/sin(2\q)]^-1/4^
_refine_ls_extinction_method SHELXL
_refine_ls_goodness_of_fit_ref 1.049
_refine_ls_hydrogen_treatment constr
_refine_ls_matrix_type full
_refine_ls_number_parameters 395
_refine_ls_number_reflns 6048
_refine_ls_number_restraints 0
_refine_ls_restrained_S_all 1.049
_refine_ls_R_factor_all 0.0734
_refine_ls_R_factor_gt 0.0557
_refine_ls_shift/su_max 0.001
_refine_ls_shift/su_mean 0.000
_refine_ls_structure_factor_coef Fsqd
_refine_ls_weighting_details 'calc w=1/[\s^2^(Fo^2^)+(0.0993P)^2^+1.9285P] where P=(Fo^2^+2Fc^2^)/3'
_refine_ls_weighting_scheme calc
_refine_ls_wR_factor_gt 0.1634
_refine_ls_wR_factor_ref 0.1816
_reflns_number_gt 4458
_reflns_number_total 6048
_reflns_threshold_expression >2sigma(I)
_cod_data_source_file ic502549m_si_002.cif
_cod_data_source_block Al{DMOTFP}3
_cod_depositor_comments 'Adding full bibliography for 4341940--4341945.cif.'
_cod_database_code 4341940

loop_
_symmetry_equiv_pos_as_xyz
'x, y, z'
'-x+1/2, -y, z+1/2'
'x+1/2, -y+1/2, -z'
'-x, y+1/2, -z+1/2'
'-x, -y, -z'
'x-1/2, y, -z-1/2'
'-x-1/2, y-1/2, z'
'x, -y-1/2, z-1/2'

loop_
_atom_site_label
_atom_site_type_symbol
_atom_site_fract_x
_atom_site_fract_y
_atom_site_fract_z
_atom_site_U_iso_or_equiv
_atom_site_adp_type
_atom_site_occupancy
_atom_site_symmetry_multiplicity
_atom_site_calc_flag
_atom_site_refinement_flags
Al1 Al 0.24264(4) 0.15024(4) 0.70704(3) 0.0494(2) Uani 1 1 d .
F1 F 0.0740(3) 0.0146(3) 0.8478(2) 0.240(3) Uani 1 1 d .
F2 F 0.0483(2) 0.1103(3) 0.9082(2) 0.211(2) Uani 1 1 d .
F3 F 0.1577(2) 0.0654(2) 0.90381(18) 0.1751(15) Uani 1 1 d .
F4 F 0.09477(14) 0.0244(2) 0.55743(14) 0.1464(11) Uani 1 1 d .
F5 F 0.1711(2) -0.06428(13) 0.53379(14) 0.1397(11) Uani 1 1 d .
F6 F 0.19042(16) 0.04279(15) 0.49078(10) 0.1182(9) Uani 1 1 d .
F7 F 0.29132(19) 0.37964(13) 0.87120(12) 0.1283(10) Uani 1 1 d .
F8 F 0.30275(19) 0.27136(15) 0.91675(11) 0.1286(9) Uani 1 1 d .
F9 F 0.19263(15) 0.30773(16) 0.87951(13) 0.1283(9) Uani 1 1 d .
O1 O 0.17056(10) 0.09693(10) 0.76105(10) 0.0636(4) Uani 1 1 d .
O2 O 0.04659(11) 0.28865(12) 0.70571(12) 0.0785(6) Uani 1 1 d .
O3 O 0.21743(10) 0.10114(9) 0.62417(9) 0.0563(4) Uani 1 1 d .
O4 O 0.35567(14) -0.05155(11) 0.73537(12) 0.0818(6) Uani 1 1 d .
O5 O 0.26387(10) 0.20666(9) 0.78771(8) 0.0559(4) Uani 1 1 d .
O6 O 0.40039(11) 0.31313(10) 0.63734(10) 0.0661(5) Uani 1 1 d .
N1 N 0.15453(12) 0.22444(12) 0.68158(11) 0.0579(5) Uani 1 1 d .
N2 N 0.32003(11) 0.06739(11) 0.73120(10) 0.0537(4) Uani 1 1 d .
N3 N 0.32856(11) 0.21188(11) 0.65746(10) 0.0504(4) Uani 1 1 d .
C1 C 0.13975(16) 0.27399(14) 0.62532(14) 0.0627(6) Uani 1 1 d .
C2 C 0.07507(18) 0.31329(17) 0.64068(17) 0.0739(8) Uani 1 1 d .
C3 C 0.18782(19) 0.27654(17) 0.55933(15) 0.0757(8) Uani 1 1 d .
H3A H 0.1959 0.2264 0.5420 0.114 Uiso 1 1 calc R
H3B H 0.2378 0.2994 0.5694 0.114 Uiso 1 1 calc R
H3C H 0.1608 0.3056 0.5239 0.114 Uiso 1 1 calc R
C4 C 0.0311(2) 0.3751(2) 0.6059(2) 0.1023(12) Uani 1 1 d .
H4A H 0.0516 0.3831 0.5590 0.153 Uiso 1 1 calc R
H4B H 0.0369 0.4203 0.6333 0.153 Uiso 1 1 calc R
H4C H -0.0236 0.3620 0.6030 0.153 Uiso 1 1 calc R
C5 C 0.09665(15) 0.23419(16) 0.72708(16) 0.0655(7) Uani 1 1 d .
C6 C 0.07945(16) 0.19222(19) 0.78908(16) 0.0765(8) Uani 1 1 d .
H6 H 0.0427 0.2100 0.8217 0.092 Uiso 1 1 calc R
C7 C 0.11632(16) 0.12674(18) 0.80056(16) 0.0706(7) Uani 1 1 d .
C8 C 0.0969(3) 0.0800(3) 0.8641(2) 0.1046(12) Uani 1 1 d .
C11 C 0.37902(16) 0.05943(16) 0.78319(14) 0.0636(6) Uani 1 1 d .
C12 C 0.3997(2) -0.01318(18) 0.78510(17) 0.0783(8) Uani 1 1 d .
C13 C 0.4100(2) 0.1222(2) 0.82671(19) 0.0870(9) Uani 1 1 d .
H13A H 0.4202 0.1647 0.7967 0.130 Uiso 1 1 calc R
H13B H 0.4579 0.1069 0.8495 0.130 Uiso 1 1 calc R
H13C H 0.3719 0.1357 0.8622 0.130 Uiso 1 1 calc R
C14 C 0.4573(3) -0.0573(2) 0.8271(3) 0.1242(17) Uani 1 1 d .
H14A H 0.4305 -0.0972 0.8515 0.186 Uiso 1 1 calc R
H14B H 0.4825 -0.0251 0.8611 0.186 Uiso 1 1 calc R
H14C H 0.4962 -0.0782 0.7958 0.186 Uiso 1 1 calc R
C15 C 0.30946(16) 0.00017(14) 0.70466(13) 0.0612(6) Uani 1 1 d .
C16 C 0.25921(17) -0.02256(15) 0.64782(15) 0.0671(7) Uani 1 1 d .
H16 H 0.2548 -0.0731 0.6358 0.081 Uiso 1 1 calc R
C17 C 0.21839(15) 0.02962(14) 0.61186(13) 0.0588(6) Uani 1 1 d .
C18 C 0.16935(19) 0.00778(17) 0.54829(16) 0.0743(7) Uani 1 1 d .
C21 C 0.37247(13) 0.20060(14) 0.59470(12) 0.0538(5) Uani 1 1 d .
C22 C 0.41527(15) 0.26236(15) 0.58295(14) 0.0627(6) Uani 1 1 d .
C23 C 0.37027(16) 0.13047(16) 0.55223(13) 0.0634(6) Uani 1 1 d .
H23A H 0.3201 0.1263 0.5290 0.095 Uiso 1 1 calc R
H23B H 0.3779 0.0880 0.5830 0.095 Uiso 1 1 calc R
H23C H 0.4113 0.1317 0.5172 0.095 Uiso 1 1 calc R
C24 C 0.4717(2) 0.2870(2) 0.52767(18) 0.0866(9) Uani 1 1 d .
H24A H 0.4791 0.2473 0.4938 0.130 Uiso 1 1 calc R
H24B H 0.5213 0.2990 0.5495 0.130 Uiso 1 1 calc R
H24C H 0.4514 0.3307 0.5040 0.130 Uiso 1 1 calc R
C25 C 0.34866(14) 0.27874(14) 0.68032(13) 0.0563(5) Uani 1 1 d .
C26 C 0.32569(16) 0.31559(15) 0.74421(14) 0.0649(6) Uani 1 1 d .
H26 H 0.3375 0.3660 0.7517 0.078 Uiso 1 1 calc R
C27 C 0.28655(15) 0.27569(15) 0.79342(13) 0.0590(6) Uani 1 1 d .
C28 C 0.2683(2) 0.31000(19) 0.86468(17) 0.0803(8) Uani 1 1 d .

loop_
_atom_site_aniso_label
_atom_site_aniso_U_11
_atom_site_aniso_U_22
_atom_site_aniso_U_33
_atom_site_aniso_U_23
_atom_site_aniso_U_13
_atom_site_aniso_U_12
Al1 0.0474(4) 0.0493(4) 0.0515(4) -0.0025(3) 0.0021(3) 0.0021(3)
F1 0.352(6) 0.198(4) 0.172(3) 0.036(3) 0.041(4) -0.177(4)
F2 0.199(3) 0.257(4) 0.177(3) 0.096(3) 0.134(3) 0.099(3)
F3 0.159(3) 0.237(4) 0.129(2) 0.087(3) 0.034(2) 0.041(3)
F4 0.0773(14) 0.239(3) 0.1233(19) -0.041(2) -0.0213(13) -0.0223(17)
F5 0.218(3) 0.0770(13) 0.1236(18) -0.0196(12) -0.0689(19) -0.0281(16)
F6 0.155(2) 0.1374(19) 0.0625(10) 0.0086(11) -0.0205(12) -0.0553(16)
F7 0.199(3) 0.0869(14) 0.0988(15) -0.0445(12) 0.0350(16) -0.0342(16)
F8 0.193(3) 0.134(2) 0.0590(11) -0.0169(12) -0.0178(13) 0.0170(18)
F9 0.1077(17) 0.158(2) 0.1196(18) -0.0645(16) 0.0385(14) -0.0043(15)
O1 0.0601(10) 0.0610(10) 0.0696(11) -0.0024(8) 0.0138(8) -0.0027(8)
O2 0.0597(11) 0.0840(13) 0.0917(14) -0.0222(11) -0.0089(10) 0.0247(9)
O3 0.0583(9) 0.0529(9) 0.0579(9) -0.0040(7) -0.0030(7) 0.0007(7)
O4 0.1044(16) 0.0575(11) 0.0835(13) -0.0038(9) -0.0191(12) 0.0226(10)
O5 0.0594(9) 0.0558(9) 0.0526(9) -0.0034(7) 0.0024(7) -0.0011(7)
O6 0.0718(11) 0.0606(10) 0.0660(10) 0.0014(8) 0.0077(8) -0.0132(8)
N1 0.0522(10) 0.0590(12) 0.0624(11) -0.0073(9) -0.0033(9) 0.0066(9)
N2 0.0548(10) 0.0533(10) 0.0530(10) 0.0010(8) 0.0026(8) 0.0038(8)
N3 0.0492(9) 0.0519(10) 0.0501(10) -0.0013(8) -0.0003(8) 0.0009(8)
C1 0.0656(14) 0.0578(14) 0.0648(14) -0.0108(11) -0.0151(12) 0.0112(11)
C2 0.0728(17) 0.0712(17) 0.0778(18) -0.0186(14) -0.0202(14) 0.0226(14)
C3 0.0870(19) 0.0720(17) 0.0680(16) 0.0045(13) -0.0076(14) 0.0172(15)
C4 0.107(3) 0.091(2) 0.109(3) -0.018(2) -0.039(2) 0.046(2)
C5 0.0506(12) 0.0711(16) 0.0747(16) -0.0136(13) -0.0018(11) 0.0109(11)
C6 0.0549(15) 0.095(2) 0.0796(18) -0.0098(16) 0.0168(13) 0.0063(14)
C7 0.0548(14) 0.0801(18) 0.0768(17) -0.0038(14) 0.0143(12) -0.0074(13)
C8 0.086(2) 0.117(3) 0.111(3) 0.021(2) 0.040(2) -0.008(2)
C11 0.0598(14) 0.0684(15) 0.0627(14) -0.0013(11) -0.0055(11) 0.0093(12)
C12 0.0854(19) 0.0705(17) 0.0790(18) -0.0027(14) -0.0179(15) 0.0203(15)
C13 0.0791(19) 0.087(2) 0.095(2) -0.0109(18) -0.0321(17) 0.0098(16)
C14 0.147(4) 0.100(3) 0.126(3) -0.005(2) -0.059(3) 0.051(3)
C15 0.0711(15) 0.0518(13) 0.0607(14) 0.0011(10) 0.0015(11) 0.0097(11)
C16 0.0852(18) 0.0493(13) 0.0668(15) -0.0056(11) -0.0030(13) -0.0011(12)
C17 0.0643(14) 0.0564(13) 0.0558(13) -0.0050(10) 0.0022(11) -0.0081(11)
C18 0.0820(19) 0.0712(17) 0.0698(17) -0.0053(13) -0.0070(14) -0.0188(14)
C21 0.0499(11) 0.0618(13) 0.0497(11) 0.0026(10) 0.0015(9) 0.0013(10)
C22 0.0616(14) 0.0656(15) 0.0609(14) 0.0028(11) 0.0042(11) -0.0056(11)
C23 0.0625(14) 0.0685(15) 0.0593(13) -0.0057(11) 0.0101(11) -0.0005(12)
C24 0.090(2) 0.089(2) 0.0806(19) 0.0053(16) 0.0232(17) -0.0183(17)
C25 0.0590(13) 0.0541(13) 0.0558(12) 0.0022(10) -0.0004(10) -0.0046(10)
C26 0.0770(16) 0.0545(13) 0.0633(14) -0.0089(11) -0.0003(12) -0.0059(12)
C27 0.0626(14) 0.0615(14) 0.0528(13) -0.0094(10) -0.0023(11) 0.0030(11)
C28 0.098(2) 0.0767(19) 0.0660(17) -0.0175(14) 0.0074(15) -0.0068(16)

loop_
_atom_type_symbol
_atom_type_description
_atom_type_scat_dispersion_real
_atom_type_scat_dispersion_imag
_atom_type_scat_source
C C 0.0033 0.0016 'International Tables Vol C Tables 4.2.6.8 and 6.1.1.4'
H H 0.0000 0.0000 'International Tables Vol C Tables 4.2.6.8 and 6.1.1.4'
N N 0.0061 0.0033 'International Tables Vol C Tables 4.2.6.8 and 6.1.1.4'
O O 0.0106 0.0060 'International Tables Vol C Tables 4.2.6.8 and 6.1.1.4'
F F 0.0171 0.0103 'International Tables Vol C Tables 4.2.6.8 and 6.1.1.4'
Al Al 0.0645 0.0514 'International Tables Vol C Tables 4.2.6.8 and 6.1.1.4'

loop_
_geom_angle_atom_site_label_1
_geom_angle_atom_site_label_2
_geom_angle_atom_site_label_3
_geom_angle
O3 Al1 O1 93.89(8)
O3 Al1 O5 175.30(8)
O1 Al1 O5 87.52(8)
O3 Al1 N2 89.76(8)
O1 Al1 N2 86.18(8)
O5 Al1 N2 94.82(8)
O3 Al1 N3 91.97(8)
O1 Al1 N3 173.75(9)
O5 Al1 N3 86.81(8)
N2 Al1 N3 91.68(8)
O3 Al1 N1 86.44(8)
O1 Al1 N1 88.58(9)
O5 Al1 N1 89.12(8)
N2 Al1 N1 173.30(9)
N3 Al1 N1 93.96(8)
C7 O1 Al1 125.07(18)
C5 O2 C2 105.7(2)
C17 O3 Al1 128.07(16)
C15 O4 C12 105.7(2)
C27 O5 Al1 129.83(16)
C25 O6 C22 105.47(19)
C5 N1 C1 106.0(2)
C5 N1 Al1 118.57(19)
C1 N1 Al1 135.40(17)
C15 N2 C11 105.7(2)
C15 N2 Al1 119.35(17)
C11 N2 Al1 133.70(17)
C25 N3 C21 105.43(19)
C25 N3 Al1 121.47(16)
C21 N3 Al1 132.92(15)
C2 C1 N1 108.3(3)
C2 C1 C3 128.1(3)
N1 C1 C3 123.5(2)
C1 C2 O2 108.2(2)
C1 C2 C4 135.1(3)
O2 C2 C4 116.6(3)
C1 C3 H3A 109.5
C1 C3 H3B 109.5
H3A C3 H3B 109.5
C1 C3 H3C 109.5
H3A C3 H3C 109.5
H3B C3 H3C 109.5
C2 C4 H4A 109.5
C2 C4 H4B 109.5
H4A C4 H4B 109.5
C2 C4 H4C 109.5
H4A C4 H4C 109.5
H4B C4 H4C 109.5
N1 C5 O2 111.8(3)
N1 C5 C6 128.4(3)
O2 C5 C6 119.6(2)
C7 C6 C5 119.7(3)
C7 C6 H6 120.2
C5 C6 H6 120.2
O1 C7 C6 126.5(3)
O1 C7 C8 112.8(3)
C6 C7 C8 120.6(3)
F1 C8 F2 110.1(4)
F1 C8 F3 101.5(5)
F2 C8 F3 102.9(4)
F1 C8 C7 112.7(4)
F2 C8 C7 115.1(4)
F3 C8 C7 113.3(3)
C12 C11 N2 107.6(2)
C12 C11 C13 128.3(3)
N2 C11 C13 124.1(2)
C11 C12 O4 108.5(2)
C11 C12 C14 134.3(3)
O4 C12 C14 117.2(3)
C11 C13 H13A 109.5
C11 C13 H13B 109.5
H13A C13 H13B 109.5
C11 C13 H13C 109.5
H13A C13 H13C 109.5
H13B C13 H13C 109.5
C12 C14 H14A 109.5
C12 C14 H14B 109.5
H14A C14 H14B 109.5
C12 C14 H14C 109.5
H14A C14 H14C 109.5
H14B C14 H14C 109.5
N2 C15 O4 112.5(2)
N2 C15 C16 128.8(2)
O4 C15 C16 118.6(2)
C17 C16 C15 119.4(2)
C17 C16 H16 120.3
C15 C16 H16 120.3
O3 C17 C16 126.7(2)
O3 C17 C18 112.9(2)
C16 C17 C18 120.5(2)
F6 C18 F5 106.8(3)
F6 C18 F4 105.5(3)
F5 C18 F4 105.6(3)
F6 C18 C17 112.6(2)
F5 C18 C17 113.8(3)
F4 C18 C17 111.8(3)
C22 C21 N3 108.0(2)
C22 C21 C23 128.1(2)
N3 C21 C23 123.9(2)
C21 C22 O6 108.3(2)
C21 C22 C24 135.4(3)
O6 C22 C24 116.3(2)
C21 C23 H23A 109.5
C21 C23 H23B 109.5
H23A C23 H23B 109.5
C21 C23 H23C 109.5
H23A C23 H23C 109.5
H23B C23 H23C 109.5
C22 C24 H24A 109.5
C22 C24 H24B 109.5
H24A C24 H24B 109.5
C22 C24 H24C 109.5
H24A C24 H24C 109.5
H24B C24 H24C 109.5
N3 C25 O6 112.8(2)
N3 C25 C26 128.6(2)
O6 C25 C26 118.6(2)
C27 C26 C25 118.3(2)
C27 C26 H26 120.8
C25 C26 H26 120.8
O5 C27 C26 126.4(2)
O5 C27 C28 113.5(2)
C26 C27 C28 120.1(2)
F7 C28 F9 107.6(3)
F7 C28 F8 106.8(3)
F9 C28 F8 104.9(3)
F7 C28 C27 114.0(3)
F9 C28 C27 112.2(3)
F8 C28 C27 110.8(3)

loop_
_geom_bond_atom_site_label_1
_geom_bond_atom_site_label_2
_geom_bond_distance
Al1 O3 1.8374(17)
Al1 O1 1.8523(18)
Al1 O5 1.8548(17)
Al1 N2 2.027(2)
Al1 N3 2.050(2)
Al1 N1 2.052(2)
F1 C8 1.266(6)
F2 C8 1.288(5)
F3 C8 1.301(5)
F4 C18 1.312(4)
F5 C18 1.311(4)
F6 C18 1.299(4)
F7 C28 1.305(4)
F8 C28 1.332(4)
F9 C28 1.316(4)
O1 C7 1.297(3)
O2 C5 1.350(3)
O2 C2 1.386(4)
O3 C17 1.293(3)
O4 C15 1.340(3)
O4 C12 1.379(4)
O5 C27 1.292(3)
O6 C25 1.342(3)
O6 C22 1.388(3)
N1 C5 1.315(3)
N1 C1 1.400(3)
N2 C15 1.308(3)
N2 C11 1.407(3)
N3 C25 1.310(3)
N3 C21 1.411(3)
C1 C2 1.334(4)
C1 C3 1.486(4)
C2 C4 1.481(4)
C3 H3A 0.9600
C3 H3B 0.9600
C3 H3C 0.9600
C4 H4A 0.9600
C4 H4B 0.9600
C4 H4C 0.9600
C5 C6 1.415(4)
C6 C7 1.340(4)
C6 H6 0.9300
C7 C8 1.493(5)
C11 C12 1.339(4)
C11 C13 1.481(4)
C12 C14 1.481(4)
C13 H13A 0.9600
C13 H13B 0.9600
C13 H13C 0.9600
C14 H14A 0.9600
C14 H14B 0.9600
C14 H14C 0.9600
C15 C16 1.427(4)
C16 C17 1.342(4)
C16 H16 0.9300
C17 C18 1.508(4)
C21 C22 1.336(4)
C21 C23 1.482(4)
C22 C24 1.481(4)
C23 H23A 0.9600
C23 H23B 0.9600
C23 H23C 0.9600
C24 H24A 0.9600
C24 H24B 0.9600
C24 H24C 0.9600
C25 C26 1.423(4)
C26 C27 1.343(4)
C26 H26 0.9300
C27 C28 1.505(4)
